data_1558857
loop_
_publ_author_name
'Zhu, Kaige KZ'
'Kamochi, Kosuke KK'
'Kodama, Takuya'
'Tobisu, Mamoru'
'Amaya, Toru'

_publ_section_title
;
 Chiral cyclic [n]spirobifluorenylenes: carbon nanorings consisting of
 helically arranged quaterphenyl rods illustrating partial units of woven
 patterns
;
_journal_name_full 'Chemical Science'
_journal_paper_doi 10.1039/D0SC02452J
_journal_year 2020
_chemical_absolute_configuration syn
_chemical_formula_moiety 'C25 H13'
_chemical_formula_sum 'C25 H13'
_chemical_formula_weight 313.35
_space_group_crystal_system trigonal
_space_group_IT_number 146
_space_group_name_Hall 'R 3'
_space_group_name_H-M_alt 'R 3 :H'
_atom_sites_solution_hydrogens geom
_audit_block_doi 10.5517/ccdc.csd.cc24v719
_audit_creation_date 2020-08-07
_audit_creation_method
;
Olex2 1.2
(compiled 2018.05.29 svn.r3508 for OlexSys, GUI svn.r5506)
;
_audit_update_record
;
2020-08-12 deposited with the CCDC.	2020-08-14 downloaded from the CCDC.
;
_cell_angle_alpha 90
_cell_angle_beta 90
_cell_angle_gamma 120
_cell_formula_units_Z 9
_cell_length_a 25.07149(13)
_cell_length_b 25.07149(13)
_cell_length_c 11.09028(7)
_cell_measurement_reflns_used 53944
_cell_measurement_temperature 123
_cell_measurement_theta_max 74.2510
_cell_measurement_theta_min 3.4840
_cell_volume 6037.17(6)
_computing_cell_refinement 'CrysAlisPro 1.171.39.46e (Rigaku OD, 2018)'
_computing_data_collection 'CrysAlisPro 1.171.39.46e (Rigaku OD, 2018)'
_computing_data_reduction 'CrysAlisPro 1.171.39.46e (Rigaku OD, 2018)'
_computing_molecular_graphics 'Olex2 (Dolomanov et al., 2009)'
_computing_publication_material 'Olex2 (Dolomanov et al., 2009)'
_computing_structure_refinement 'ShelXL (Sheldrick, 2015)'
_computing_structure_solution 'ShelXS (Sheldrick, 2008)'
_diffrn_ambient_temperature 123
_diffrn_detector_type HyPix
_diffrn_measured_fraction_theta_full 1.000
_diffrn_measured_fraction_theta_max 0.997
_diffrn_measurement_details
;
List of Runs (angles in degrees, time in seconds):

  # Type    Start    End  Width  t~exp~   \w     \q     \k     \f   Frames
#--------------------------------------------------------------------------
  1  \w     33.00  62.00   0.50    0.84    --   42.80 -29.00  42.00   58
  2  \w     25.00  50.00   0.50    3.35    --   76.50 -29.00  42.00   50
  3  \w     52.00  78.00   0.50    0.84    --   42.80  57.00 -90.00   52
  4  \w     66.00  93.00   0.50    0.84    --   42.80  77.00 -60.00   54
  5  \w     74.00 136.00   0.50    3.35    --   62.00  82.00  14.13  124
  6  \w    114.00 139.00   0.50    3.35    --   70.00  82.00  40.64   50
  7  \w     92.00 149.00   0.50    3.35    --   76.50  77.00 -60.00  114
  8  \w    104.00 129.00   0.50    3.35    --   76.50  29.00-156.00   50
  9  \w     48.00  73.00   0.50    3.35    --   76.50  77.00-150.00   50
 10  \w     42.00  68.00   0.50    3.35    --   70.00  78.00-113.43   52
 11  \w     48.00  80.00   0.50    3.35    --   76.50  77.00 -90.00   64
 12  \w     49.00  86.00   0.50    3.35    --   76.50  77.00 -60.00   74
 13  \w     46.00  81.00   0.50    3.35    --   74.00  78.00  10.73   70
 14  \w     50.00  80.00   0.50    3.35    --   76.50  77.00  60.00   60
 15  \w     80.00 114.00   0.50    0.84    --   42.80  57.00  90.00   68
 16  \w     48.00  96.00   0.50    3.35    --   76.50  77.00 150.00   96
 17  \w     39.00  65.00   0.50    3.35    --   70.00  82.00  40.64   52
 18  \w     48.00  74.00   0.50    3.35    --   76.50  77.00  90.00   52
 19  \w     48.00  74.00   0.50    3.35    --   76.50  77.00 109.29   52
 20  \w     31.00  56.00   0.50    3.35    --   62.00  83.00  81.20   50
 21  \w     21.00  49.00   0.50    0.84    --   42.80  57.00  90.00   56
 22  \w     18.00  43.00   0.50    0.84    --   54.00  92.00 140.95   50
 23  \w     31.00  75.00   0.50    3.35    --   62.00  82.00 156.93   88
 24  \w     40.00  70.00   0.50    3.35    --   70.00  81.00 174.32   60
 25  \w     20.00  45.00   0.50    0.84    --   54.00  89.00  84.50   50
 26  \w      3.00  41.00   0.50    0.84    --   38.00  91.00 121.26   76
 27  \w     20.00  45.00   0.50    0.84    --   54.00  88.00  18.53   50
 28  \w     31.00  61.00   0.50    3.35    --   62.00  82.00  14.13   60
 29  \w     48.00  80.00   0.50    3.35    --   76.50  77.00 -30.00   64
 30  \w     31.00  63.00   0.50    3.35    --   62.00  83.00 -54.27   64
 31  \w     22.00 114.00   0.50    0.84    --   42.80  29.00-156.00  184
 32  \w     21.00  51.00   0.50    0.84    --   42.80  57.00 -90.00   60
 33  \w     20.00  45.00   0.50    0.84    --   54.00  89.00 -98.44   50
 34  \w     14.00  39.00   0.50    0.84    --   42.80  77.00 -60.00   50
 35  \w     16.00  41.00   0.50    0.84    --   50.00  89.00 -72.18   50
 36  \w     20.00  45.00   0.50    0.84    --   54.00  89.00 -38.47   50
 37  \w     21.00  46.00   0.50    0.84    --   54.00  89.00-168.75   50
 38  \w    -21.00  16.00   0.50    0.84    --   42.80 -29.00  42.00   74
 39  \w    -74.00 -21.00   0.50    0.84    --  -42.80 -29.00  42.00  106
 40  \w    -48.00 -20.00   0.50    0.84    --  -42.80 -57.00 -30.00   56
 41  \w    -78.00 -53.00   0.50    3.35    -- -106.00  29.00-156.00   50
 42  \w    -64.00 -38.00   0.50    3.35    -- -106.00  57.00-150.00   52
 43  \w    -77.00 -51.00   0.50    3.35    -- -106.00  91.00 -80.70   52
 44  \w    -76.00 -50.00   0.50    3.35    -- -106.00 125.00 -60.00   52
 45  \w    -87.00 -47.00   0.50    3.35    -- -106.00  77.00 -30.00   80
 46  \w    -18.00  29.00   0.50    0.84    --  -42.80  29.00-156.00   94
 47  \w    -92.00 -66.00   0.50    0.84    --  -42.80 -57.00 -30.00   52
 48  \w    -98.00 -56.00   0.50    3.35    --  -86.00 -83.00  -8.97   84
 49  \w    -92.00 -62.00   0.50    3.35    --  -90.00 -75.00  26.41   60
 50  \w    -82.00 -54.00   0.50    3.35    --  -82.00 -75.00  93.89   56
 51  \w    -80.00 -53.00   0.50    3.35    --  -82.00 -76.00 178.90   54
 52  \w    -84.00 -58.00   0.50    3.35    --  -90.00 -83.00 164.66   52
 53  \w    -89.00 -61.00   0.50    3.35    --  -90.00 -76.00 131.37   56
 54  \w    -97.00 -63.00   0.50    3.35    --  -90.00 -71.00  61.25   68
 55  \w    -97.00 -71.00   0.50    3.35    --  -94.00 -66.00  82.57   52
 56  \w   -101.00 -72.00   0.50    3.35    --  -94.00 -73.00  22.38   58
 57  \w    -95.00 -69.00   0.50    3.35    --  -98.00 -76.00  58.79   52
 58  \w   -100.00 -75.00   0.50    3.35    -- -106.00 -81.00 101.13   50
 59  \w   -102.00 -77.00   0.50    3.35    -- -106.00 -76.00 162.28   50
 60  \w   -111.00 -77.00   0.50    3.35    -- -106.00 -76.00 148.09   68
 61  \w   -109.00 -77.00   0.50    3.35    -- -106.00 -79.00  90.05   64
 62  \w   -106.00 -73.00   0.50    3.35    -- -102.00 -76.00  57.77   66
 63  \w   -117.00 -78.00   0.50    3.35    -- -106.00 -75.00  14.60   78
 64  \w   -108.00 -80.00   0.50    3.35    -- -106.00 -77.00  30.00   56
 65  \w   -109.00 -67.00   0.50    3.35    --  -94.00 -73.00 -42.62   84
 66  \w   -103.00 -65.00   0.50    3.35    --  -94.00 -76.00 -60.44   76
 67  \w    -80.00 -48.00   0.50    0.84    --  -74.00 -71.00-141.68   64
 68  \w    -86.00 -53.00   0.50    3.35    --  -82.00 -76.00-138.89   66
 69  \w    -93.00 -67.00   0.50    3.35    --  -94.00 -74.00-154.22   52
 70  \w    -95.00 -69.00   0.50    3.35    --  -98.00 -76.00-132.59   52
 71  \w   -100.00 -65.00   0.50    3.35    --  -94.00 -76.00 -87.55   70
 72  \w   -103.00 -76.00   0.50    3.35    -- -106.00 -91.00 -54.58   54
 73  \w   -112.00 -56.00   0.50    3.35    --  -86.00 -82.00 -89.23  112
 74  \w   -112.00 -71.00   0.50    3.35    --  -98.00 -71.00-109.58   82
 75  \w   -115.00 -78.00   0.50    3.35    -- -106.00 -77.00-150.00   74
 76  \w   -126.00 -76.00   0.50    3.35    -- -106.00 -79.00-111.83  100
 77  \w   -133.00 -85.00   0.50    3.35    -- -106.00 -60.00-160.95   96
 78  \w   -126.00 -79.00   0.50    3.35    -- -106.00 -74.00 -91.75   94
 79  \w   -118.00 -77.00   0.50    3.35    -- -106.00 -76.00   4.77   82
 80  \w   -132.00-106.00   0.50    3.35    -- -106.00 -81.00 101.13   52
 81  \w   -125.00 -76.00   0.50    3.35    -- -106.00 -79.00 131.58   98
 82  \w   -115.00 -76.00   0.50    3.35    -- -106.00 -80.00 116.64   78
 83  \w   -108.00 -83.00   0.50    0.84    --  -42.80 -29.00  42.00   50
 84  \w    -95.00 -10.00   0.50    0.84    --  -42.80 125.00   0.00  170
 85  \w    -96.00 -13.00   0.50    0.84    --  -42.80 125.00 -60.00  166
 86  \w   -107.00 -65.00   0.50    3.35    -- -106.00 125.00  30.00   84
 87  \w   -117.00 -84.00   0.50    3.35    -- -106.00 125.00 -60.00   66
 88  \w   -118.00 -68.00   0.50    3.35    -- -106.00  77.00   0.00  100
 89  \w   -116.00 -32.00   0.50    3.35    -- -106.00 125.00 -30.00  168
 90  \w   -117.00 -60.00   0.50    3.35    -- -106.00 125.00 120.00  114
 91  \w   -108.00 -73.00   0.50    3.35    -- -106.00 125.00 150.00   70
 92  \w   -134.00 -33.00   0.50    3.35    -- -106.00  77.00 150.00  202
 93  \w   -131.00 -98.00   0.50    3.35    -- -106.00  77.00 -30.00   66
 94  \w   -139.00-102.00   0.50    3.35    -- -106.00  91.00 -80.70   74
 95  \w   -121.00 -87.00   0.50    3.35    -- -106.00  57.00-150.00   68
 96  \w   -117.00 -32.00   0.50    3.35    -- -106.00 125.00-180.00  170
 97  \w   -158.00 -83.00   0.50    3.35    -- -106.00 -29.00  42.00  150
 98  \w   -151.00-125.00   0.50    3.35    --  -82.00 -75.00  93.89   52
 99  \w   -156.00-126.00   0.50    3.35    -- -106.00 -79.00  90.05   60
100  \w   -162.00-137.00   0.50    3.35    --  -90.00 -75.00  26.41   50
101  \w   -149.00 -70.00   0.50    3.35    --  -94.00 -66.00  -4.64  158
102  \w   -150.00-124.00   0.50    3.35    --  -98.00 -76.00-132.59   52
103  \w   -137.00 -81.00   0.50    3.35    -- -106.00 -72.00-172.94  112
104  \w   -162.00 -81.00   0.50    3.35    -- -106.00 -75.00 -22.92  162
105  \w   -159.00-134.00   0.50    3.35    --  -90.00 -71.00  61.25   50
106  \w   -155.00-129.00   0.50    3.35    -- -106.00 -75.00  14.60   52
107  \w   -159.00 -76.00   0.50    3.35    -- -106.00 -78.00  -5.01  166
108  \w   -150.00 -83.00   0.50    3.35    -- -106.00 -77.00 -30.00  134
109  \w   -163.00-138.00   0.50    3.35    -- -106.00 -60.00-160.95   50
110  \w   -156.00 -93.00   0.50    3.35    -- -106.00 -99.00-180.00  126
111  \w   -170.00 -79.00   0.50    3.35    -- -106.00 -77.00-120.00  182
112  \w   -171.00-145.00   0.50    3.35    -- -106.00 -77.00-150.00   52
113  \w   -176.00-138.00   0.50    3.35    -- -106.00 -74.00 -91.75   76
114  \w   -177.00 -82.00   0.50    3.35    -- -106.00 -66.00 -54.82  190
115  \w   -166.00 -76.00   0.50    3.35    -- -106.00 -78.00  57.84  180
116  \w   -145.00-120.00   0.50    3.35    --  -90.00 -83.00 164.66   50
117  \w   -175.00-135.00   0.50    3.35    -- -106.00 -79.00 131.58   80
118  \w   -176.00-124.00   0.50    3.35    -- -106.00 -76.00 162.28  104
119  \w   -165.00 -79.00   0.50    3.35    -- -106.00 -71.00  35.61  172
120  \w   -166.00-141.00   0.50    3.35    -- -106.00 -77.00  30.00   50
121  \w   -174.00-149.00   0.50    3.35    -- -106.00 -91.00 -54.58   50
122  \w   -168.00 -78.00   0.50    3.35    -- -106.00 -75.00 -84.24  180
123  \w   -175.00 -83.00   0.50    3.35    -- -106.00 -99.00-150.00  184
124  \w   -173.00-147.00   0.50    3.35    -- -106.00 -80.00 116.64   52
125  \w   -156.00-119.00   0.50    3.35    -- -106.00 -99.00 150.00   74
;
_diffrn_measurement_device 'four-circle diffractometer'
_diffrn_measurement_device_type 'XtaLAB Synergy, Single source at offset/far, HyPix'
_diffrn_measurement_method '\w scans'
_diffrn_radiation_type CuK\a
_diffrn_radiation_wavelength 1.54184
_diffrn_reflns_av_R_equivalents 0.0358
_diffrn_reflns_av_unetI/netI 0.0124
_diffrn_reflns_Laue_measured_fraction_full 1.000
_diffrn_reflns_Laue_measured_fraction_max 0.997
_diffrn_reflns_limit_h_max 31
_diffrn_reflns_limit_h_min -31
_diffrn_reflns_limit_k_max 29
_diffrn_reflns_limit_k_min -31
_diffrn_reflns_limit_l_max 13
_diffrn_reflns_limit_l_min -13
_diffrn_reflns_number 67316
_diffrn_reflns_point_group_measured_fraction_full 1.000
_diffrn_reflns_point_group_measured_fraction_max 0.994
_diffrn_reflns_theta_full 67.684
_diffrn_reflns_theta_max 74.272
_diffrn_reflns_theta_min 3.526
_exptl_absorpt_coefficient_mu 0.336
_exptl_absorpt_correction_T_max 1.00000
_exptl_absorpt_correction_T_min 0.54292
_exptl_absorpt_correction_type multi-scan
_exptl_absorpt_process_details
;
CrysAlisPro 1.171.39.46e (Rigaku Oxford Diffraction, 2018)
Empirical absorption correction using spherical harmonics,
 implemented in SCALE3 ABSPACK scaling algorithm.
;
_exptl_crystal_colour colourless
_exptl_crystal_colour_primary colourless
_exptl_crystal_density_diffrn 0.776
_exptl_crystal_description block
_exptl_crystal_F_000 1467
_exptl_crystal_recrystallization_method 'Re-crystallisation from solvent: toluene and MeOH'
_exptl_crystal_size_max 0.119
_exptl_crystal_size_mid 0.093
_exptl_crystal_size_min 0.086
_refine_diff_density_max 0.244
_refine_diff_density_min -0.349
_refine_diff_density_rms 0.079
_refine_ls_abs_structure_details
;
 Flack x determined using 2674 quotients [(I+)-(I-)]/[(I+)+(I-)]
 (Parsons, Flack and Wagner, Acta Cryst. B69 (2013) 249-259).
;
_refine_ls_abs_structure_Flack 1.47(14)
_refine_ls_extinction_method none
_refine_ls_goodness_of_fit_ref 1.085
_refine_ls_hydrogen_treatment constr
_refine_ls_matrix_type full
_refine_ls_number_parameters 226
_refine_ls_number_reflns 5442
_refine_ls_number_restraints 1
_refine_ls_restrained_S_all 1.085
_refine_ls_R_factor_all 0.0594
_refine_ls_R_factor_gt 0.0593
_refine_ls_shift/su_max 0.000
_refine_ls_shift/su_mean 0.000
_refine_ls_structure_factor_coef Fsqd
_refine_ls_weighting_details 'w=1/[\s^2^(Fo^2^)+(0.1286P)^2^+3.2784P] where P=(Fo^2^+2Fc^2^)/3'
_refine_ls_weighting_scheme calc
_refine_ls_wR_factor_gt 0.1696
_refine_ls_wR_factor_ref 0.1699
_reflns_Friedel_coverage 0.993
_reflns_Friedel_fraction_full 1.000
_reflns_Friedel_fraction_max 0.991
_reflns_number_gt 5419
_reflns_number_total 5442
_reflns_threshold_expression 'I > 2\s(I)'
_cod_data_source_file d0sc02452j2.cif
_cod_data_source_block 190418_zkg_76_trimer_sss
_cod_original_cell_volume 6037.17(7)
_cod_original_sg_symbol_H-M 'R 3'
_cod_database_code 1558857
_shelx_shelxl_version_number 2018/3
_shelx_space_group_comment
;
The symmetry employed for this shelxl refinement is uniquely defined
by the following loop, which should always be used as a source of
symmetry information in preference to the above space-group names.
They are only intended as comments.
;
_olex2_refinement_description
;
1. Fixed Uiso
 At 1.2 times of:
  All C(H) groups
2.a Aromatic/amide H refined with riding coordinates:
 C11(H11), C23(H23), C4(H4), C17(H17), C6(H6), C12(H12), C24(H24), C13(H13),
 C5(H5), C7(H7), C22(H22), C16(H16), C21(H21)
;
_olex2_submission_special_instructions 'No special instructions were received'
_oxdiff_exptl_absorpt_empirical_details
;
Empirical correction (ABSPACK) includes:
- Absorption correction using spherical harmonics
- Frame scaling
;

loop_
_space_group_symop_operation_xyz
'x, y, z'
'-y, x-y, z'
'-x+y, -x, z'
'x+2/3, y+1/3, z+1/3'
'-y+2/3, x-y+1/3, z+1/3'
'-x+y+2/3, -x+1/3, z+1/3'
'x+1/3, y+2/3, z+2/3'
'-y+1/3, x-y+2/3, z+2/3'
'-x+y+1/3, -x+2/3, z+2/3'

loop_
_atom_site_label
_atom_site_type_symbol
_atom_site_fract_x
_atom_site_fract_y
_atom_site_fract_z
_atom_site_U_iso_or_equiv
_atom_site_adp_type
_atom_site_occupancy
_atom_site_site_symmetry_order
_atom_site_calc_flag
_atom_site_refinement_flags_posn
_atom_site_refinement_flags_adp
_atom_site_refinement_flags_occupancy
_atom_site_disorder_assembly
_atom_site_disorder_group
C20 C -0.81802(13) -0.23401(13) -0.1891(2) 0.0299(6) Uani 1 1 d . . . . .
C11 C -0.85673(13) -0.43686(13) 0.1661(3) 0.0326(6) Uani 1 1 d . . . . .
H11 H -0.864097 -0.473327 0.202552 0.039 Uiso 1 1 calc R . . . .
C3 C -0.85342(12) -0.28497(14) 0.2237(2) 0.0284(5) Uani 1 1 d . . . . .
C2 C -0.85303(12) -0.33931(13) 0.1776(2) 0.0287(5) Uani 1 1 d . . . . .
C10 C -0.83792(12) -0.42631(13) 0.0439(2) 0.0285(5) Uani 1 1 d . . . . .
C1 C -0.83502(11) -0.32917(12) 0.0576(2) 0.0244(5) Uani 1 1 d . . . . .
C23 C -0.94435(13) -0.29326(14) -0.2221(3) 0.0350(6) Uani 1 1 d . . . . .
H23 H -0.986787 -0.313075 -0.233096 0.042 Uiso 1 1 calc R . . . .
C14 C -0.82481(11) -0.47029(12) -0.0207(2) 0.0253(5) Uani 1 1 d . . . . .
C4 C -0.86705(13) -0.27165(14) 0.3389(2) 0.0315(6) Uani 1 1 d . . . . .
H4 H -0.878315 -0.299965 0.401476 0.038 Uiso 1 1 calc R . . . .
C9 C -0.82165(12) -0.26557(13) 0.0164(2) 0.0260(5) Uani 1 1 d . . . . .
C17 C -0.79191(12) -0.49416(12) 0.0375(2) 0.0263(5) Uani 1 1 d . . . . .
H17 H -0.781761 -0.485726 0.118640 0.032 Uiso 1 1 calc R . . . .
C15 C -0.84154(14) -0.48477(15) -0.1419(3) 0.0338(6) Uani 1 1 d . . . . .
C6 C -0.84566(15) -0.17272(15) 0.2633(3) 0.0367(6) Uani 1 1 d . . . . .
H6 H -0.842839 -0.134878 0.278140 0.044 Uiso 1 1 calc R . . . .
C25 C -0.85746(12) -0.26726(13) -0.0946(2) 0.0262(5) Uani 1 1 d . . . . .
C12 C -0.86456(14) -0.39441(14) 0.2334(3) 0.0359(7) Uani 1 1 d . . . . .
H12 H -0.877140 -0.402320 0.313467 0.043 Uiso 1 1 calc R . . . .
C18 C -0.75603(13) -0.22553(12) -0.0263(2) 0.0263(5) Uani 1 1 d . . . . .
C24 C -0.92039(13) -0.29816(14) -0.1110(2) 0.0308(6) Uani 1 1 d . . . . .
H24 H -0.946616 -0.321935 -0.049218 0.037 Uiso 1 1 calc R . . . .
C13 C -0.82772(12) -0.37224(12) -0.0109(2) 0.0251(5) Uani 1 1 d . . . . .
H13 H -0.816230 -0.364624 -0.091529 0.030 Uiso 1 1 calc R . . . .
C8 C -0.83621(12) -0.24155(13) 0.1301(2) 0.0280(5) Uani 1 1 d . . . . .
C5 C -0.86321(16) -0.21494(15) 0.3567(2) 0.0354(6) Uani 1 1 d . . . . .
H5 H -0.872494 -0.205254 0.431882 0.042 Uiso 1 1 calc R . . . .
C7 C -0.83211(14) -0.18469(14) 0.1485(3) 0.0344(6) Uani 1 1 d . . . . .
H7 H -0.820805 -0.155985 0.086607 0.041 Uiso 1 1 calc R . . . .
C22 C -0.90610(15) -0.25973(16) -0.3144(3) 0.0374(7) Uani 1 1 d . . . . .
H22 H -0.923166 -0.257590 -0.387469 0.045 Uiso 1 1 calc R . . . .
C16 C -0.82575(14) -0.52305(15) -0.2061(2) 0.0340(6) Uani 1 1 d . . . . .
H16 H -0.837117 -0.532871 -0.286432 0.041 Uiso 1 1 calc R . . . .
C19 C -0.75375(13) -0.20766(13) -0.1460(2) 0.0292(5) Uani 1 1 d . . . . .
C21 C -0.84086(13) -0.22799(15) -0.3018(3) 0.0342(6) Uani 1 1 d . . . . .
H21 H -0.814766 -0.204642 -0.364130 0.041 Uiso 1 1 calc R . . . .

loop_
_atom_site_aniso_label
_atom_site_aniso_U_11
_atom_site_aniso_U_22
_atom_site_aniso_U_33
_atom_site_aniso_U_23
_atom_site_aniso_U_13
_atom_site_aniso_U_12
C20 0.0308(13) 0.0318(13) 0.0279(13) 0.0099(10) 0.0083(10) 0.0164(11)
C11 0.0326(13) 0.0330(13) 0.0340(14) 0.0131(11) 0.0087(11) 0.0178(11)
C3 0.0250(12) 0.0408(14) 0.0240(12) 0.0045(10) 0.0027(9) 0.0199(11)
C2 0.0249(12) 0.0374(14) 0.0268(12) 0.0071(10) 0.0056(9) 0.0179(10)
C10 0.0264(12) 0.0307(13) 0.0313(13) 0.0006(10) 0.0001(10) 0.0164(10)
C1 0.0181(10) 0.0269(12) 0.0273(12) 0.0063(9) 0.0000(8) 0.0105(9)
C23 0.0275(12) 0.0387(15) 0.0378(15) -0.0062(12) -0.0056(11) 0.0159(12)
C14 0.0246(12) 0.0253(11) 0.0259(12) -0.0012(9) -0.0031(9) 0.0123(10)
C4 0.0326(13) 0.0393(14) 0.0243(12) 0.0045(10) 0.0071(10) 0.0192(12)
C9 0.0276(12) 0.0335(13) 0.0214(11) 0.0046(9) -0.0035(9) 0.0186(11)
C17 0.0256(11) 0.0248(12) 0.0272(12) 0.0014(9) -0.0005(9) 0.0116(10)
C15 0.0372(15) 0.0416(15) 0.0290(13) -0.0036(11) -0.0076(11) 0.0244(13)
C6 0.0447(16) 0.0402(16) 0.0322(14) 0.0019(12) 0.0045(12) 0.0264(13)
C25 0.0270(12) 0.0382(14) 0.0200(11) 0.0017(9) -0.0006(9) 0.0214(11)
C12 0.0418(15) 0.0399(16) 0.0360(15) 0.0201(12) 0.0069(12) 0.0279(13)
C18 0.0309(13) 0.0302(12) 0.0255(12) 0.0011(9) 0.0048(10) 0.0210(11)
C24 0.0287(13) 0.0404(14) 0.0261(13) 0.0029(10) 0.0047(10) 0.0193(11)
C13 0.0274(12) 0.0280(12) 0.0206(11) 0.0035(9) 0.0039(9) 0.0144(10)
C8 0.0257(12) 0.0406(14) 0.0246(11) 0.0115(11) 0.0076(9) 0.0217(11)
C5 0.0489(17) 0.0419(15) 0.0226(12) 0.0000(11) 0.0062(11) 0.0281(14)
C7 0.0385(15) 0.0369(15) 0.0327(14) 0.0007(11) -0.0002(11) 0.0226(13)
C22 0.0350(15) 0.0547(18) 0.0263(13) 0.0061(12) -0.0028(11) 0.0253(14)
C16 0.0360(14) 0.0499(17) 0.0259(12) 0.0006(11) -0.0042(11) 0.0289(13)
C19 0.0316(13) 0.0294(12) 0.0259(12) 0.0019(10) 0.0038(10) 0.0146(11)
C21 0.0325(14) 0.0476(16) 0.0259(13) 0.0079(11) 0.0026(10) 0.0225(13)

loop_
_atom_type_symbol
_atom_type_description
_atom_type_scat_dispersion_real
_atom_type_scat_dispersion_imag
_atom_type_scat_source
C C 0.0181 0.0091 'International Tables Vol C Tables 4.2.6.8 and 6.1.1.4'
H H 0.0000 0.0000 'International Tables Vol C Tables 4.2.6.8 and 6.1.1.4'

loop_
_citation_id
_citation_doi
_citation_year
1 10.26434/chemrxiv.12005994 2020

loop_
_geom_angle_atom_site_label_1
_geom_angle_atom_site_label_2
_geom_angle_atom_site_label_3
_geom_angle
_geom_angle_site_symmetry_1
_geom_angle_site_symmetry_3
_geom_angle_publ_flag
C25 C20 C19 108.2(2) . . ?
C25 C20 C21 121.6(3) . . ?
C21 C20 C19 130.2(2) . . ?
C12 C11 C10 122.1(3) . . ?
C4 C3 C2 131.0(3) . . ?
C4 C3 C8 120.3(3) . . ?
C8 C3 C2 108.7(2) . . ?
C1 C2 C3 108.6(2) . . ?
C1 C2 C12 119.4(3) . . ?
C12 C2 C3 132.0(3) . . ?
C11 C10 C14 120.0(2) . . ?
C13 C10 C11 118.9(2) . . ?
C13 C10 C14 121.0(2) . . ?
C2 C1 C9 111.1(2) . . ?
C2 C1 C13 122.2(2) . . ?
C13 C1 C9 126.6(2) . . ?
C22 C23 C24 120.8(3) . . ?
C17 C14 C10 119.6(2) . . ?
C17 C14 C15 119.8(2) . . ?
C15 C14 C10 120.5(2) . . ?
C5 C4 C3 118.1(3) . . ?
C25 C9 C1 113.4(2) . . ?
C25 C9 C18 101.4(2) . . ?
C25 C9 C8 115.5(2) . . ?
C18 C9 C1 112.6(2) . . ?
C18 C9 C8 113.2(2) . . ?
C8 C9 C1 101.3(2) . . ?
C18 C17 C14 119.6(2) 2_455 . ?
C14 C15 C16 121.0(3) . . ?
C5 C6 C7 122.6(3) . . ?
C20 C25 C9 111.2(2) . . ?
C24 C25 C20 120.4(2) . . ?
C24 C25 C9 128.3(2) . . ?
C11 C12 C2 118.5(3) . . ?
C17 C18 C9 127.8(2) 3_445 . ?
C17 C18 C19 120.6(2) 3_445 . ?
C19 C18 C9 111.6(2) . . ?
C25 C24 C23 119.1(3) . . ?
C10 C13 C1 118.9(2) . . ?
C3 C8 C9 110.3(2) . . ?
C7 C8 C3 121.4(3) . . ?
C7 C8 C9 128.2(2) . . ?
C6 C5 C4 120.5(3) . . ?
C6 C7 C8 117.1(3) . . ?
C23 C22 C21 121.8(3) . . ?
C19 C16 C15 118.2(2) 2_455 . ?
C18 C19 C20 107.7(2) . . ?
C18 C19 C16 120.8(3) . 3_445 ?
C16 C19 C20 131.4(2) 3_445 . ?
C20 C21 C22 116.1(3) . . ?

loop_
_geom_bond_atom_site_label_1
_geom_bond_atom_site_label_2
_geom_bond_distance
_geom_bond_site_symmetry_2
_geom_bond_publ_flag
C20 C25 1.395(4) . ?
C20 C19 1.482(4) . ?
C20 C21 1.415(4) . ?
C11 C10 1.416(4) . ?
C11 C12 1.392(4) . ?
C3 C2 1.460(4) . ?
C3 C4 1.405(4) . ?
C3 C8 1.407(4) . ?
C2 C1 1.387(4) . ?
C2 C12 1.405(4) . ?
C10 C14 1.483(4) . ?
C10 C13 1.387(4) . ?
C1 C9 1.526(3) . ?
C1 C13 1.405(4) . ?
C23 C24 1.403(4) . ?
C23 C22 1.367(4) . ?
C14 C17 1.396(4) . ?
C14 C15 1.401(4) . ?
C4 C5 1.390(4) . ?
C9 C25 1.512(3) . ?
C9 C18 1.512(4) . ?
C9 C8 1.518(4) . ?
C17 C18 1.386(4) 2_455 ?
C15 C16 1.402(4) . ?
C6 C5 1.386(4) . ?
C6 C7 1.389(4) . ?
C25 C24 1.379(4) . ?
C18 C19 1.393(3) . ?
C8 C7 1.392(4) . ?
C22 C21 1.424(4) . ?
C16 C19 1.401(4) 2_455 ?

loop_
_smtbx_masks_void_nr
_smtbx_masks_void_average_x
_smtbx_masks_void_average_y
_smtbx_masks_void_average_z
_smtbx_masks_void_volume
_smtbx_masks_void_count_electrons
_smtbx_masks_void_content
1 -0.894 -0.203 -0.457 3067.5 931.7 ?
